data_4334235
loop_
_publ_author_name
'Sandra Carlsson'
'Leokadiya Zorina'
'David R. Allan'
'J. Paul Attfield'
'Enric Canadell'
'Patrick Batail'

_publ_contact_author_address
; 
 CSEC and School of Chemistry, University of Edinburgh, King`s Buildings,
 West Mains Road, Edinburgh, UK EH9 3JJ. 
;
_publ_contact_author_email j.p.attfield@ed.ac.uk
_publ_contact_author_fax '+44 131 651 7049'
_publ_contact_author_name 'J.P. Attfield'
_publ_contact_author_phone '+44 131 651 7229'
_publ_section_title
;
 Robust Dirac-Cone Band Structure in the Molecular Kagome Compound
 (EDT-TTF-CONH2)6[Re6Se8(CN)6]
;
_journal_name_full 'Inorganic Chemistry'
_journal_page_first 3326
_journal_page_last 3333
_journal_paper_doi 10.1021/ic302790m
_journal_volume 52
_journal_year 2013
_chemical_formula_moiety 'C60 H30 N12 O6 Re6 S36 Se8'
_chemical_formula_sum 'C60 H30 N12 O6 Re6 S36 Se8'
_chemical_formula_weight 3918.23
_space_group_IT_number 2
_symmetry_cell_setting triclinic
_symmetry_space_group_name_Hall '-P 1'
_symmetry_space_group_name_H-M 'P -1'
_atom_sites_solution_hydrogens geom
_atom_sites_solution_primary direct
_audit_creation_date 12-09-17
_audit_creation_method CRYSTALS_ver_12.85
_cell_angle_alpha 90.869(13)
_cell_angle_beta 119.081(12)
_cell_angle_gamma 118.944(7)
_cell_formula_units_Z 1
_cell_length_a 14.5850(12)
_cell_length_b 14.6018(14)
_cell_length_c 14.805(2)
_cell_measurement_reflns_used 0
_cell_measurement_temperature 293
_cell_measurement_theta_max 0
_cell_measurement_theta_min 0
_cell_volume 2278.4(7)
_computing_cell_refinement 'USER DEFINED CELL REFINEMENT'
_computing_data_collection 'USER DEFINED DATA COLLECTION'
_computing_data_reduction 'USER DEFINED DATA REDUCTION'
_computing_molecular_graphics 'CAMERON (Watkin et al., 1996)'
_computing_publication_material 'CRYSTALS (Betteridge et al., 2003)'
_computing_structure_refinement 'CRYSTALS (Betteridge et al., 2003)'
_computing_structure_solution 'SHELXS 86 (Sheldrick, 1986)'
_diffrn_ambient_temperature 293
_diffrn_measured_fraction_theta_full 0.295
_diffrn_measured_fraction_theta_max 0.241
_diffrn_measurement_device Unknown
_diffrn_measurement_device_type Serial
_diffrn_measurement_method \w/2\q
_diffrn_radiation_monochromator graphite
_diffrn_radiation_wavelength 0.67510
_diffrn_reflns_av_R_equivalents 0.079
_diffrn_reflns_limit_h_max 18
_diffrn_reflns_limit_h_min -18
_diffrn_reflns_limit_k_max 19
_diffrn_reflns_limit_k_min -18
_diffrn_reflns_limit_l_max 9
_diffrn_reflns_limit_l_min -9
_diffrn_reflns_number 7063
_diffrn_reflns_theta_full 25.027
_diffrn_reflns_theta_max 28.439
_diffrn_reflns_theta_min 2.732
_diffrn_standards_number 0
_exptl_absorpt_coefficient_mu 12.016
_exptl_absorpt_correction_T_max 1.0000
_exptl_absorpt_correction_T_min 1.0000
_exptl_absorpt_correction_type none
_exptl_crystal_density_diffrn 2.856
_exptl_crystal_F_000 1820
_refine_diff_density_max 4.70
_refine_diff_density_min -4.42
_refine_ls_extinction_method none
_refine_ls_goodness_of_fit_ref 1.0929
_refine_ls_hydrogen_treatment constr
_refine_ls_matrix_type full
_refine_ls_number_parameters 257
_refine_ls_number_reflns 2766
_refine_ls_number_restraints 196
_refine_ls_R_factor_all 0.1656
_refine_ls_R_factor_gt 0.1218
_refine_ls_shift/su_max 0.038731
_refine_ls_structure_factor_coef Fsqd
_refine_ls_weighting_details
;
 Method= Modified Sheldrick 
 w=1/[\s^2^(F^2^) + ( 0.20P)^2^ + 0.00P] 
 ,where P=(max(Fo^2^,0) + 2Fc^2^)/3 
;
_refine_ls_weighting_scheme calc
_refine_ls_wR_factor_all 0.3296
_refine_ls_wR_factor_gt 0.3088
_refine_ls_wR_factor_ref 0.3296
_reflns_limit_h_max 11
_reflns_limit_h_min -18
_reflns_limit_k_max 19
_reflns_limit_k_min -18
_reflns_limit_l_max 9
_reflns_limit_l_min 0
_reflns_number_gt 1564
_reflns_number_total 2766
_reflns_threshold_expression I>2.0\s(I)
_oxford_diffrn_Wilson_B_factor 0.00
_oxford_diffrn_Wilson_scale 0.00
_oxford_refine_ls_r_factor_ref 0.1656
_oxford_refine_ls_scale 0.1778(4)
_oxford_reflns_number_all 2766
_oxford_reflns_threshold_expression_ref I>-10.0\s(I)
_oxford_structure_analysis_title 'edttf1 in R-3'
_cod_data_source_file ic302790m_si_007.cif
_cod_data_source_block global
_cod_original_sg_symbol_H-M 'P -1 '
_cod_database_code 4334235

loop_
_symmetry_equiv_pos_as_xyz
x,y,z
-x,-y,-z

loop_
_atom_site_label
_atom_site_type_symbol
_atom_site_fract_x
_atom_site_fract_y
_atom_site_fract_z
_atom_site_U_iso_or_equiv
_atom_site_occupancy
_atom_site_adp_type
_atom_site_refinement_flags_posn
Re1 Re -0.02071(19) 0.06980(17) -0.1052(4) 0.0275(6) 1.0000 Uiso D
Re2 Re -0.17418(19) -0.08385(17) -0.0629(4) 0.0263(6) 1.0000 Uiso D
Re3 Re 0.02199(19) 0.10943(17) 0.0902(4) 0.0269(6) 1.0000 Uiso D
Se1 Se 0.1654(5) 0.2508(4) 0.0465(10) 0.0313(13) 1.0000 Uiso .
Se2 Se -0.1655(5) 0.0926(4) -0.0753(10) 0.0339(14) 1.0000 Uiso .
Se3 Se -0.2071(5) -0.1149(5) -0.2488(10) 0.0369(14) 1.0000 Uiso .
Se4 Se 0.1271(5) 0.0418(4) -0.1262(10) 0.0336(13) 1.0000 Uiso .
C111 C -0.040(6) 0.147(5) -0.226(4) 0.06(2) 1.0000 Uiso D
N111 N -0.059(4) 0.178(4) -0.300(2) 0.039(12) 1.0000 Uiso D
C112 C -0.3740(11) -0.175(3) -0.151(6) 0.024(11) 1.0000 Uiso D
N112 N -0.478(3) -0.231(3) -0.178(7) 0.038(11) 1.0000 Uiso D
C113 C 0.055(4) 0.234(3) 0.200(4) 0.023(11) 1.0000 Uiso D
N113 N 0.074(3) 0.312(3) 0.244(6) 0.027(10) 1.0000 Uiso D
S11 S 0.5644(6) 0.7242(6) 0.4537(7) 0.033(3) 1.0000 Uiso D
S21 S 0.3118(6) 0.5246(6) 0.2852(7) 0.038(4) 1.0000 Uiso D
S31 S 0.6843(7) 0.5786(6) 0.4842(7) 0.031(3) 1.0000 Uiso D
S41 S 0.4251(7) 0.3823(6) 0.3251(7) 0.038(4) 1.0000 Uiso D
S51 S 0.4699(9) 0.8592(7) 0.4549(8) 0.056(5) 1.0000 Uiso D
S61 S 0.1767(8) 0.6335(8) 0.2557(8) 0.058(5) 1.0000 Uiso D
C11 C 0.7820(11) 0.4437(11) 0.525(2) 0.041(14) 1.0000 Uiso D
O11 O 0.7542(16) 0.3492(18) 0.483(4) 0.058(12) 1.0000 Uiso D
N21 N 0.8916(19) 0.527(2) 0.614(3) 0.047(13) 1.0000 Uiso D
C21 C 0.4730(6) 0.5844(5) 0.3784(6) 0.023(11) 1.0000 Uiso D
C31 C 0.5236(6) 0.5252(5) 0.3911(5) 0.047(15) 1.0000 Uiso D
C41 C 0.4345(7) 0.7339(6) 0.3918(5) 0.049(16) 1.0000 Uiso D
C51 C 0.3191(6) 0.6448(6) 0.3144(5) 0.058(18) 1.0000 Uiso D
C61 C 0.6714(8) 0.4538(8) 0.4670(8) 0.049(16) 1.0000 Uiso D
C71 C 0.5515(9) 0.3685(7) 0.3937(8) 0.018(10) 1.0000 Uiso D
C81 C 0.3319(11) 0.8600(11) 0.3667(16) 0.058(18) 1.0000 Uiso D
C91 C 0.2473(10) 0.7745(10) 0.2559(14) 0.07(2) 1.0000 Uiso D
S12 S 0.3776(10) 0.5324(11) 0.1045(10) 0.049(4) 1.0000 Uiso D
S22 S 0.5011(11) 0.7091(11) 0.0310(10) 0.048(4) 1.0000 Uiso D
S32 S 0.6119(11) 0.5031(11) 0.1938(11) 0.048(4) 1.0000 Uiso D
S42 S 0.7204(10) 0.6731(11) 0.1069(11) 0.045(4) 1.0000 Uiso D
S52 S 0.1484(12) 0.5309(13) 0.0123(12) 0.051(4) 1.0000 Uiso D
S62 S 0.3046(14) 0.7574(14) -0.0638(12) 0.072(6) 1.0000 Uiso D
C12 C 0.817(4) 0.479(3) 0.263(5) 0.022(11) 1.0000 Uiso D
O12 O 0.918(4) 0.512(3) 0.276(7) 0.052(11) 1.0000 Uiso .
N22 N 0.755(4) 0.388(3) 0.284(5) 0.035(11) 1.0000 Uiso D
C22 C 0.5038(14) 0.6090(12) 0.0920(10) 0.023(11) 1.0000 Uiso D
C32 C 0.5989(13) 0.5959(11) 0.1247(9) 0.016(10) 1.0000 Uiso D
C42 C 0.307(2) 0.6008(16) 0.0421(9) 0.029(12) 1.0000 Uiso D
C52 C 0.3616(13) 0.6844(16) 0.0099(10) 0.042(15) 1.0000 Uiso D
C62 C 0.7539(13) 0.537(2) 0.2131(17) 0.030(12) 1.0000 Uiso D
C72 C 0.804(3) 0.615(2) 0.1737(11) 0.048(16) 1.0000 Uiso D
C82 C 0.108(6) 0.622(5) -0.050(6) 0.09(3) 1.0000 Uiso D
C92 C 0.140(3) 0.692(5) -0.117(5) 0.09(3) 1.0000 Uiso D
S13 S 0.7357(8) 0.8884(6) 0.2792(11) 0.043(4) 1.0000 Uiso D
S23 S 0.7627(8) 0.9791(6) 0.4772(11) 0.037(3) 1.0000 Uiso D
S33 S 0.9116(9) 0.8023(6) 0.4238(12) 0.037(3) 1.0000 Uiso D
S43 S 0.9402(8) 0.9033(7) 0.6173(12) 0.038(4) 1.0000 Uiso D
S53 S 0.6111(8) 0.9879(7) 0.1474(12) 0.066(5) 1.0000 Uiso D
S63 S 0.6236(8) 1.0829(6) 0.3687(13) 0.045(4) 1.0000 Uiso D
C13 C 1.0839(18) 0.7449(17) 0.5568(15) 0.053(17) 1.0000 Uiso D
N23 N 1.086(3) 0.716(3) 0.4716(19) 0.051(14) 1.0000 Uiso D
O13 O 1.129(3) 0.727(2) 0.6481(19) 0.057(12) 1.0000 Uiso D
C23 C 0.7974(9) 0.9078(7) 0.4176(11) 0.027(12) 1.0000 Uiso D
C33 C 0.8682(8) 0.8698(5) 0.4762(11) 0.057(18) 1.0000 Uiso D
C43 C 0.6666(7) 0.9600(5) 0.2702(11) 0.07(2) 1.0000 Uiso D
C53 C 0.6745(7) 0.9995(5) 0.3583(12) 0.026(12) 1.0000 Uiso D
C63 C 1.0146(10) 0.7974(8) 0.5468(13) 0.029(12) 1.0000 Uiso D
C73 C 1.0233(10) 0.8450(8) 0.6308(13) 0.032(13) 1.0000 Uiso D
C83 C 0.521(2) 1.0398(18) 0.1459(15) 0.07(2) 1.0000 Uiso D
C93 C 0.4889(11) 1.0136(13) 0.2284(14) 0.047(16) 1.0000 Uiso D
H711 H 0.5346 0.2959 0.3795 0.0455 1.0000 Uiso R
H811 H 0.3537 0.9311 0.3589 0.0319 1.0000 Uiso R
H812 H 0.2895 0.8428 0.4037 0.0319 1.0000 Uiso R
H911 H 0.1787 0.7820 0.2120 0.0761 1.0000 Uiso R
H912 H 0.2940 0.7872 0.2233 0.0761 1.0000 Uiso R
H721 H 0.8813 0.6358 0.1806 0.0612 1.0000 Uiso R
H821 H 0.1440 0.6809 0.0118 0.0470 1.0000 Uiso R
H822 H 0.0169 0.5806 -0.0910 0.0470 1.0000 Uiso R
H921 H 0.1154 0.7435 -0.1280 0.0560 1.0000 Uiso R
H922 H 0.0918 0.6357 -0.1852 0.0560 1.0000 Uiso R
H731 H 1.0809 0.8500 0.7027 0.0391 1.0000 Uiso R
H831 H 0.5746 1.1186 0.1658 0.0805 1.0000 Uiso R
H832 H 0.4457 1.0101 0.0741 0.0805 1.0000 Uiso R
H931 H 0.4353 1.0376 0.2199 0.1491 1.0000 Uiso R
H932 H 0.4432 0.9349 0.2123 0.1491 1.0000 Uiso R

loop_
_atom_type_symbol
_atom_type_scat_dispersion_real
_atom_type_scat_dispersion_imag
_atom_type_scat_Cromer_Mann_a1
_atom_type_scat_Cromer_Mann_b1
_atom_type_scat_Cromer_Mann_a2
_atom_type_scat_Cromer_Mann_b2
_atom_type_scat_Cromer_Mann_a3
_atom_type_scat_Cromer_Mann_b3
_atom_type_scat_Cromer_Mann_a4
_atom_type_scat_Cromer_Mann_b4
_atom_type_scat_Cromer_Mann_c
_atom_type_scat_source
C 0.0033 0.0016 2.3100 20.8439 1.0200 10.2075 1.5886 0.5687 0.8650 51.6512 0.2156 'International Tables Vol C 4.2.6.8 and 6.1.1.4'
N 0.0061 0.0033 12.2126 0.0057 3.1322 9.8933 2.0125 28.9975 1.1663 0.5826 -11.5290 'International Tables Vol C 4.2.6.8 and 6.1.1.4'
O 0.0106 0.0060 3.0485 13.2771 2.2868 5.7011 1.5463 0.3239 0.8670 32.9089 0.2508 'International Tables Vol C 4.2.6.8 and 6.1.1.4'
S 0.1246 0.1234 6.9053 1.4679 5.2034 22.2151 1.4379 0.2536 1.5863 56.1720 0.8669 'International Tables Vol C 4.2.6.8 and 6.1.1.4'
Se -0.0929 2.2259 17.0006 2.4098 5.8196 0.2726 3.9731 15.2372 4.3543 43.8163 2.8409 'International Tables Vol C 4.2.6.8 and 6.1.1.4'
Re -1.0185 7.2310 28.7621 1.6719 15.7189 9.0923 14.5564 0.3505 5.4417 52.0861 10.4720 'International Tables Vol C 4.2.6.8 and 6.1.1.4'
H 0.0000 0.0000 0.4930 10.5109 0.3229 26.1257 0.1402 3.1424 0.0408 57.7998 0.0030 'International Tables Vol C 4.2.6.8 and 6.1.1.4'

loop_
_geom_angle_atom_site_label_1
_geom_angle_site_symmetry_1
_geom_angle_atom_site_label_2
_geom_angle_atom_site_label_3
_geom_angle_site_symmetry_3
_geom_angle
_geom_angle_publ_flag
Re3 2_555 Re1 Re2 2_555 60.52(11) yes
Re3 2_555 Re1 Re2 . 59.86(10) yes
Re2 2_555 Re1 Re2 . 90.25(17) yes
Re3 2_555 Re1 Re3 . 90.13(17) yes
Re2 2_555 Re1 Re3 . 59.99(14) yes
Re2 . Re1 Re3 . 60.07(15) yes
Re3 2_555 Re1 Se1 . 119.0(3) yes
Re2 2_555 Re1 Se1 . 58.5(2) yes
Re2 . Re1 Se1 . 118.0(3) yes
Re3 . Re1 Se1 . 57.9(3) yes
Re3 2_555 Re1 Se2 . 118.5(3) yes
Re2 2_555 Re1 Se2 . 118.5(4) yes
Re2 . Re1 Se2 . 58.7(2) yes
Re3 . Re1 Se2 . 58.5(3) yes
Se1 . Re1 Se2 . 89.1(2) yes
Re3 2_555 Re1 Se3 . 59.2(2) yes
Re2 2_555 Re1 Se3 . 119.7(2) yes
Re2 . Re1 Se3 . 59.1(3) yes
Re3 . Re1 Se3 . 119.2(3) yes
Se1 . Re1 Se3 . 177.0(5) yes
Re3 2_555 Re1 Se4 . 58.8(2) yes
Re2 2_555 Re1 Se4 . 58.6(3) yes
Re2 . Re1 Se4 . 118.6(2) yes
Re3 . Re1 Se4 . 118.6(3) yes
Se1 . Re1 Se4 . 90.58(19) yes
Re3 2_555 Re1 C111 . 132.7(19) yes
Re2 2_555 Re1 C111 . 133.0(17) yes
Re2 . Re1 C111 . 136.7(18) yes
Re3 . Re1 C111 . 137.1(18) yes
Se1 . Re1 C111 . 92.4(20) yes
Se2 . Re1 Se3 . 89.9(2) yes
Se2 . Re1 Se4 . 176.6(5) yes
Se3 . Re1 Se4 . 90.26(19) yes
Se2 . Re1 C111 . 94.5(16) yes
Se3 . Re1 C111 . 90.5(20) yes
Se4 . Re1 C111 . 88.9(16) yes
Se4 2_555 Re2 Re1 . 118.48(19) yes
Se4 2_555 Re2 Se1 2_555 91.0(4) yes
Re1 . Re2 Se1 2_555 117.75(19) yes
Se4 2_555 Re2 Re3 2_555 119.3(2) yes
Re1 . Re2 Re3 2_555 59.69(11) yes
Se1 2_555 Re2 Re3 2_555 58.1(2) yes
Se4 2_555 Re2 Re1 2_555 58.99(18) yes
Re1 . Re2 Re1 2_555 89.75(17) yes
Se1 2_555 Re2 Re1 2_555 58.8(2) yes
Re3 2_555 Re2 Re1 2_555 60.29(15) yes
Se4 2_555 Re2 Re3 . 58.66(18) yes
Re1 . Re2 Re3 . 59.82(15) yes
Se1 2_555 Re2 Re3 . 118.5(2) yes
Re3 2_555 Re2 Re3 . 89.89(10) yes
Re1 2_555 Re2 Re3 . 59.79(11) yes
Se4 2_555 Re2 Se2 . 89.6(3) yes
Re1 . Re2 Se2 . 58.3(2) yes
Se1 2_555 Re2 Se2 . 175.57(17) yes
Re3 2_555 Re2 Se2 . 117.9(2) yes
Re1 2_555 Re2 Se2 . 118.1(2) yes
Se4 2_555 Re2 Se3 . 176.20(18) yes
Re1 . Re2 Se3 . 57.8(2) yes
Se1 2_555 Re2 Se3 . 90.3(3) yes
Re3 2_555 Re2 Se3 . 58.70(18) yes
Re1 2_555 Re2 Se3 . 118.95(17) yes
Se4 2_555 Re2 C112 . 97(2) yes
Re1 . Re2 C112 . 129(2) yes
Se1 2_555 Re2 C112 . 94.5(14) yes
Re3 2_555 Re2 C112 . 132.3(15) yes
Re1 2_555 Re2 C112 . 141(2) yes
Re3 . Re2 Se2 . 58.3(2) yes
Re3 . Re2 Se3 . 117.6(2) yes
Se2 . Re2 Se3 . 88.8(4) yes
Re3 . Re2 C112 . 137.2(12) yes
Se2 . Re2 C112 . 89.7(14) yes
Se3 . Re2 C112 . 86(2) yes
Se3 2_555 Re3 Se4 2_555 89.7(3) yes
Se3 2_555 Re3 Re2 . 117.88(17) yes
Se4 2_555 Re3 Re2 . 58.3(3) yes
Se3 2_555 Re3 Re1 . 118.7(2) yes
Se4 2_555 Re3 Re1 . 118.4(3) yes
Re2 . Re3 Re1 . 60.11(14) yes
Se3 2_555 Re3 Re2 2_555 59.0(3) yes
Se4 2_555 Re3 Re2 2_555 119.29(16) yes
Re2 . Re3 Re2 2_555 90.11(10) yes
Re1 . Re3 Re2 2_555 59.72(14) yes
Se3 2_555 Re3 Re1 2_555 58.19(15) yes
Se4 2_555 Re3 Re1 2_555 58.85(14) yes
Re2 . Re3 Re1 2_555 59.69(11) yes
Re1 . Re3 Re1 2_555 89.87(17) yes
Re2 2_555 Re3 Re1 2_555 60.45(11) yes
Se3 2_555 Re3 Se1 . 90.9(3) yes
Se4 2_555 Re3 Se1 . 176.9(3) yes
Re2 . Re3 Se1 . 118.9(3) yes
Re1 . Re3 Se1 . 58.7(3) yes
Re2 2_555 Re3 Se1 . 58.66(14) yes
Se3 2_555 Re3 Se2 . 176.1(2) yes
Se4 2_555 Re3 Se2 . 89.6(3) yes
Re2 . Re3 Se2 . 58.67(16) yes
Re1 . Re3 Se2 . 58.5(2) yes
Re2 2_555 Re3 Se2 . 118.2(3) yes
Se3 2_555 Re3 C113 . 88.7(15) yes
Se4 2_555 Re3 C113 . 91.5(16) yes
Re2 . Re3 C113 . 137.2(10) yes
Re1 . Re3 C113 . 137.5(19) yes
Re2 2_555 Re3 C113 . 132.6(10) yes
Re1 2_555 Re3 Se1 . 119.11(14) yes
Re1 2_555 Re3 Se2 . 118.35(16) yes
Se1 . Re3 Se2 . 89.6(3) yes
Re1 2_555 Re3 C113 . 132.6(19) yes
Se1 . Re3 C113 . 91.5(16) yes
Se2 . Re3 C113 . 95.2(15) yes
Re1 . Se1 Re2 2_555 62.75(16) yes
Re1 . Se1 Re3 . 63.4(2) yes
Re2 2_555 Se1 Re3 . 63.3(2) yes
Re2 . Se2 Re3 . 63.0(2) yes
Re2 . Se2 Re1 . 63.07(15) yes
Re3 . Se2 Re1 . 63.00(19) yes
Re2 . Se3 Re3 2_555 62.3(3) yes
Re2 . Se3 Re1 . 63.0(3) yes
Re3 2_555 Se3 Re1 . 62.6(2) yes
Re1 . Se4 Re3 2_555 62.4(2) yes
Re1 . Se4 Re2 2_555 62.4(2) yes
Re3 2_555 Se4 Re2 2_555 63.0(3) yes
Re1 . C111 N111 . 173(7) yes
Re2 . C112 N112 . 165(7) yes
Re3 . C113 N113 . 166(7) yes
C21 . S11 C41 . 93.17(8) yes
C21 . S21 C51 . 95.15(8) yes
C31 . S31 C61 . 97.20(8) yes
C31 . S41 C71 . 92.17(9) yes
C41 . S51 C81 . 105.17(9) yes
C51 . S61 C91 . 92.51(10) yes
O11 . C11 N21 . 128.07(10) yes
O11 . C11 C61 . 112.70(10) yes
N21 . C11 C61 . 119.09(10) yes
S11 . C21 S21 . 116.36(7) yes
S11 . C21 C31 . 122.29(8) yes
S21 . C21 C31 . 121.35(8) yes
S31 . C31 S41 . 115.27(8) yes
S31 . C31 C21 . 124.14(9) yes
S41 . C31 C21 . 120.11(9) yes
S51 . C41 S11 . 112.90(9) yes
S51 . C41 C51 . 126.72(9) yes
S11 . C41 C51 . 119.74(8) yes
S21 . C51 S61 . 117.47(9) yes
S21 . C51 C41 . 115.57(8) yes
S61 . C51 C41 . 126.34(9) yes
C11 . C61 S31 . 123.99(8) yes
C11 . C61 C71 . 124.12(8) yes
S31 . C61 C71 . 111.86(8) yes
S41 . C71 C61 . 123.49(8) yes
S41 . C71 H711 . 118.4 no
C61 . C71 H711 . 118.1 no
S51 . C81 C91 . 111.50(10) yes
S51 . C81 H811 . 111.9 no
C91 . C81 H811 . 109.6 no
S51 . C81 H812 . 104.2 no
C91 . C81 H812 . 110.5 no
H811 . C81 H812 . 109.1 no
C81 . C91 S61 . 114.48(10) yes
C81 . C91 H911 . 107.3 no
S61 . C91 H911 . 106.3 no
C81 . C91 H912 . 109.8 no
S61 . C91 H912 . 109.0 no
H911 . C91 H912 . 109.8 no
C22 . S12 C42 . 93.6(14) yes
C22 . S22 C52 . 97.0(12) yes
C32 . S32 C62 . 94.9(17) yes
C32 . S42 C72 . 95.6(17) yes
C42 . S52 C82 . 98(2) yes
C52 . S62 C92 . 111(2) yes
O12 . C12 N22 . 123(4) yes
O12 . C12 C62 . 118(4) yes
N22 . C12 C62 . 118(3) yes
S12 . C22 S22 . 114.9(12) yes
S12 . C22 C32 . 125.5(14) yes
S22 . C22 C32 . 119.6(14) yes
S32 . C32 S42 . 115.1(13) yes
S32 . C32 C22 . 121.6(14) yes
S42 . C32 C22 . 123.2(14) yes
S52 . C42 S12 . 110.7(15) yes
S52 . C42 C52 . 127.6(15) yes
S12 . C42 C52 . 121(2) yes
S22 . C52 S62 . 116.3(13) yes
S22 . C52 C42 . 113.3(18) yes
S62 . C52 C42 . 129.8(14) yes
C12 . C62 S32 . 123(2) yes
C12 . C62 C72 . 118(2) yes
S32 . C62 C72 . 118(3) yes
S42 . C72 C62 . 116(3) yes
S42 . C72 H721 . 122.5 no
C62 . C72 H721 . 121.0 no
S52 . C82 C92 . 136(5) yes
S52 . C82 H821 . 102.7 no
C92 . C82 H821 . 97.3 no
S52 . C82 H822 . 105.2 no
C92 . C82 H822 . 104.0 no
H821 . C82 H822 . 109.2 no
C82 . C92 S62 . 109(4) yes
C82 . C92 H921 . 117.3 no
S62 . C92 H921 . 112.5 no
C82 . C92 H922 . 100.1 no
S62 . C92 H922 . 106.7 no
H921 . C92 H922 . 109.9 no
C23 . S13 C43 . 93.20(8) yes
C23 . S23 C53 . 95.07(8) yes
C33 . S33 C63 . 97.21(8) yes
C33 . S43 C73 . 92.19(8) yes
C43 . S53 C83 . 105.16(9) yes
C53 . S63 C93 . 92.53(10) yes
N23 . C13 O13 . 128.08(10) yes
N23 . C13 C63 . 119.08(10) yes
O13 . C13 C63 . 112.70(10) yes
S23 . C23 S13 . 116.35(7) yes
S23 . C23 C33 . 121.41(8) yes
S13 . C23 C33 . 122.24(8) yes
S43 . C33 S33 . 115.25(8) yes
S43 . C33 C23 . 120.14(9) yes
S33 . C33 C23 . 124.09(9) yes
S53 . C43 S13 . 112.89(8) yes
S53 . C43 C53 . 126.76(9) yes
S13 . C43 C53 . 119.77(8) yes
S63 . C53 S23 . 117.51(8) yes
S63 . C53 C43 . 126.38(8) yes
S23 . C53 C43 . 115.55(8) yes
C13 . C63 S33 . 123.99(8) yes
C13 . C63 C73 . 124.13(8) yes
S33 . C63 C73 . 111.87(7) yes
S43 . C73 C63 . 123.48(8) yes
S43 . C73 H731 . 118.1 no
C63 . C73 H731 . 118.4 no
S53 . C83 C93 . 111.49(10) yes
S53 . C83 H831 . 106.2 no
C93 . C83 H831 . 108.5 no
S53 . C83 H832 . 110.0 no
C93 . C83 H832 . 110.6 no
H831 . C83 H832 . 109.9 no
C83 . C93 S63 . 114.48(10) yes
C83 . C93 H931 . 107.9 no
S63 . C93 H931 . 106.6 no
C83 . C93 H932 . 107.8 no
S63 . C93 H932 . 110.6 no
H931 . C93 H932 . 109.3 no

loop_
_geom_bond_atom_site_label_1
_geom_bond_atom_site_label_2
_geom_bond_site_symmetry_2
_geom_bond_distance
_geom_bond_publ_flag
Re1 Re3 2_555 2.622(3) yes
Re1 Re2 2_555 2.619(5) yes
Re1 Re2 . 2.642(5) yes
Re1 Re3 . 2.634(7) yes
Re1 Se1 . 2.519(7) yes
Re1 Se2 . 2.520(6) yes
Re1 Se3 . 2.509(7) yes
Re1 Se4 . 2.533(5) yes
Re1 C111 . 2.109(10) yes
Re2 Se4 2_555 2.522(14) yes
Re2 Se1 2_555 2.512(7) yes
Re2 Re3 2_555 2.626(3) yes
Re2 Re3 . 2.641(3) yes
Re2 Se2 . 2.531(7) yes
Re2 Se3 . 2.545(14) yes
Re2 C112 . 2.113(9) yes
Re3 Se3 2_555 2.535(11) yes
Re3 Se4 2_555 2.531(10) yes
Re3 Se1 . 2.496(10) yes
Re3 Se2 . 2.521(11) yes
Re3 C113 . 2.110(9) yes
C111 N111 . 1.149(10) yes
C112 N112 . 1.153(9) yes
C113 N113 . 1.148(9) yes
S11 C21 . 1.742(5) yes
S11 C41 . 1.740(5) yes
S21 C21 . 1.737(5) yes
S21 C51 . 1.740(5) yes
S31 C31 . 1.748(5) yes
S31 C61 . 1.742(5) yes
S41 C31 . 1.745(5) yes
S41 C71 . 1.737(5) yes
S51 C41 . 1.747(6) yes
S51 C81 . 1.796(6) yes
S61 C51 . 1.733(6) yes
S61 C91 . 1.801(6) yes
C11 O11 . 1.279(9) yes
C11 N21 . 1.340(7) yes
C11 C61 . 1.499(7) yes
C21 C31 . 1.348(6) yes
C41 C51 . 1.342(5) yes
C61 C71 . 1.339(5) yes
C71 H711 . 0.958 no
C81 C91 . 1.501(7) yes
C81 H811 . 0.954 no
C81 H812 . 0.963 no
C91 H911 . 0.955 no
C91 H912 . 0.964 no
S12 C22 . 1.738(9) yes
S12 C42 . 1.736(9) yes
S22 C22 . 1.737(9) yes
S22 C52 . 1.742(9) yes
S32 C32 . 1.740(9) yes
S32 C62 . 1.742(9) yes
S42 C32 . 1.736(9) yes
S42 C72 . 1.742(10) yes
S52 C42 . 1.81(3) yes
S52 C82 . 1.802(10) yes
S62 C52 . 1.740(9) yes
S62 C92 . 1.800(10) yes
C12 O12 . 1.21(4) yes
C12 N22 . 1.337(10) yes
C12 C62 . 1.495(10) yes
C22 C32 . 1.341(9) yes
C42 C52 . 1.341(9) yes
C62 C72 . 1.342(10) yes
C72 H721 . 0.962 no
C82 C92 . 1.501(10) yes
C82 H821 . 0.964 no
C82 H822 . 0.959 no
C92 H921 . 0.956 no
C92 H922 . 0.964 no
S13 C23 . 1.742(5) yes
S13 C43 . 1.738(5) yes
S23 C23 . 1.743(5) yes
S23 C53 . 1.739(5) yes
S33 C33 . 1.742(5) yes
S33 C63 . 1.740(5) yes
S43 C33 . 1.744(5) yes
S43 C73 . 1.732(5) yes
S53 C43 . 1.743(6) yes
S53 C83 . 1.797(6) yes
S63 C53 . 1.743(6) yes
S63 C93 . 1.802(6) yes
C13 N23 . 1.337(7) yes
C13 O13 . 1.280(10) yes
C13 C63 . 1.497(7) yes
C23 C33 . 1.351(6) yes
C43 C53 . 1.346(5) yes
C63 C73 . 1.336(6) yes
C73 H731 . 0.955 no
C83 C93 . 1.502(6) yes
C83 H831 . 0.957 no
C83 H832 . 0.958 no
C93 H931 . 0.960 no
C93 H932 . 0.957 no

loop_
_geom_hbond_atom_site_label_D
_geom_hbond_atom_site_label_H
_geom_hbond_atom_site_label_A
_geom_hbond_site_symmetry_A
_geom_hbond_angle_DHA
_geom_hbond_distance_DH
_geom_hbond_distance_HA
_geom_hbond_distance_DA
_geom_hbond_publ_flag
C92 H921 C113 2_565 146 0.96 2.38 3.22(4) yes
C92 H921 N113 2_565 120 0.96 2.10 2.71(4) yes
C92 H922 O12 2_665 144 0.96 2.44 3.26(4) yes
